data_4514875
loop_
_publ_author_name
'Yang, Junfeng'
'Sun, Qiao'
'Yoshikai, Naohiko'

_publ_section_title
;
 Cobalt-Catalyzed Regio- and Diastereoselective Formal [3 + 2]
 Cycloaddition between Cyclopropanols and Allenes
;
_journal_issue 3
_journal_name_full 'ACS Catalysis'
_journal_page_first 1973
_journal_paper_doi 10.1021/acscatal.8b05114
_journal_volume 9
_journal_year 2019
_chemical_formula_sum 'C21 H22 O'
_chemical_formula_weight 290.38
_space_group_crystal_system monoclinic
_space_group_IT_number 14
_space_group_name_Hall '-P 2yn'
_space_group_name_H-M_alt 'P 1 21/n 1'
_symmetry_space_group_name_Hall '-P 2yn'
_symmetry_space_group_name_H-M 'P 1 21/n 1'
_atom_sites_solution_hydrogens geom
_atom_sites_solution_primary dual
_cell_angle_alpha 90
_cell_angle_beta 95.361(8)
_cell_angle_gamma 90
_cell_formula_units_Z 4
_cell_length_a 8.787(4)
_cell_length_b 11.718(5)
_cell_length_c 14.849(7)
_cell_measurement_reflns_used 1974
_cell_measurement_temperature 105.(2)
_cell_measurement_theta_max 24.1861
_cell_measurement_theta_min 2.2178
_cell_volume 1522.3(12)
_computing_cell_refinement 'SAINT V8.38A (Bruker AXS Inc., 2017)'
_computing_data_collection 'APEX3 (Bruker AXS Inc., 2018)'
_computing_data_reduction 'SAINT V8.38A (Bruker AXS Inc., 2017)'
_computing_molecular_graphics 'XP (Bruker AXS Inc., 2018)'
_computing_publication_material 'APEX3 (Bruker AXS Inc., 2018)'
_computing_structure_refinement 'SHELXL-2017/1 (Sheldrick, 2017)'
_computing_structure_solution 'XT, VERSION 2014/5'
_diffrn_ambient_temperature 105.(2)
_diffrn_detector_area_resol_mean 7.4074
_diffrn_measured_fraction_theta_full 0.981
_diffrn_measured_fraction_theta_max 0.981
_diffrn_measurement_device_type 'Photon II CPADs detector'
_diffrn_measurement_method 'phi and omega scans'
_diffrn_radiation_monochromator 'Multilayer Mirror'
_diffrn_radiation_type MoK\a
_diffrn_radiation_wavelength 0.71073
_diffrn_reflns_av_R_equivalents 0.0946
_diffrn_reflns_av_unetI/netI 0.0951
_diffrn_reflns_limit_h_max 10
_diffrn_reflns_limit_h_min -10
_diffrn_reflns_limit_k_max 14
_diffrn_reflns_limit_k_min 0
_diffrn_reflns_limit_l_max 17
_diffrn_reflns_limit_l_min 0
_diffrn_reflns_number 2731
_diffrn_reflns_theta_full 25.30
_diffrn_reflns_theta_max 25.30
_diffrn_reflns_theta_min 2.22
_diffrn_source 'Incoatec microfocus source'
_diffrn_source_type 'Bruker D8 Quest'
_exptl_absorpt_coefficient_mu 0.076
_exptl_absorpt_correction_T_max 0.99
_exptl_absorpt_correction_T_min 0.57
_exptl_absorpt_correction_type multi-scan
_exptl_absorpt_process_details 'TWINABS - Bruker AXS scaling for twinned crystals - Version 2012/1'
_exptl_crystal_colour colourless
_exptl_crystal_density_diffrn 1.267
_exptl_crystal_density_method 'not measured'
_exptl_crystal_description block
_exptl_crystal_F_000 624
_exptl_crystal_size_max 0.120
_exptl_crystal_size_mid 0.100
_exptl_crystal_size_min 0.080
_refine_diff_density_max 0.245
_refine_diff_density_min -0.253
_refine_ls_extinction_method none
_refine_ls_goodness_of_fit_ref 1.032
_refine_ls_hydrogen_treatment constr
_refine_ls_matrix_type full
_refine_ls_number_parameters 201
_refine_ls_number_reflns 2731
_refine_ls_number_restraints 0
_refine_ls_restrained_S_all 1.032
_refine_ls_R_factor_all 0.1216
_refine_ls_R_factor_gt 0.0677
_refine_ls_shift/su_max 0.000
_refine_ls_shift/su_mean 0.000
_refine_ls_structure_factor_coef Fsqd
_refine_ls_weighting_details 'w=1/[\s^2^(Fo^2^)+(0.0798P)^2^] where P=(Fo^2^+2Fc^2^)/3'
_refine_ls_weighting_scheme calc
_refine_ls_wR_factor_gt 0.1469
_refine_ls_wR_factor_ref 0.1673
_reflns_number_gt 1680
_reflns_number_total 2731
_reflns_threshold_expression 'I > 2\s(I)'
_cod_data_source_file cs8b05114_si_003.cif
_cod_data_source_block yoshi85m_0m_4
_cod_depositor_comments
;
The following automatic conversions were performed:

'_exptl_absorpt_correction_type' value 'Multi-Scan' changed to
'multi-scan' according to
/home/data/users/saulius/crontab/automatic-downloads/current/ACS/lib/dictionaries/cif_core.dic
dictionary named 'cif_core.dic' version 2.4.2 from 2011-04-26.

Automatic conversion script
Id: cif_fix_values 4973 2017-02-22 13:04:09Z antanas 
;
_cod_database_code 4514875

loop_
_space_group_symop_operation_xyz
'x, y, z'
'-x+1/2, y+1/2, -z+1/2'
'-x, -y, -z'
'x-1/2, -y-1/2, z-1/2'

loop_
_atom_site_type_symbol
_atom_site_label
_atom_site_fract_x
_atom_site_fract_y
_atom_site_fract_z
_atom_site_U_iso_or_equiv
_atom_site_adp_type
_atom_site_calc_flag
_atom_site_refinement_flags_adp
_atom_site_refinement_flags_posn
_atom_site_occupancy
C C1 0.8416(3) 0.6063(2) 0.55598(18) 0.0305(7) Uani d . . 1
C C2 0.9255(3) 0.5522(3) 0.62758(18) 0.0315(7) Uani d . . 1
H H2 1.000958 0.594267 0.66367 0.038 Uiso calc U R 1
C C3 0.9020(4) 0.4387(3) 0.64762(19) 0.0363(8) Uani d . . 1
H H3 0.959814 0.403338 0.697197 0.044 Uiso calc U R 1
C C4 0.7936(4) 0.3777(3) 0.59479(19) 0.0380(8) Uani d . . 1
H H4 0.772777 0.300785 0.609725 0.046 Uiso calc U R 1
C C5 0.7155(4) 0.4275(3) 0.52068(19) 0.0357(8) Uani d . . 1
H H5 0.644404 0.383268 0.483218 0.043 Uiso calc U R 1
C C6 0.7383(3) 0.5416(3) 0.49926(18) 0.0300(7) Uani d . . 1
C C7 0.6602(3) 0.5908(3) 0.41332(18) 0.0324(7) Uani d . . 1
H H7A 0.718093 0.568474 0.36203 0.039 Uiso calc U R 1
H H7B 0.55648 0.557572 0.402669 0.039 Uiso calc U R 1
C C8 0.6470(3) 0.7188(3) 0.41516(18) 0.0314(7) Uani d . . 1
H H8A 0.571151 0.74139 0.457169 0.038 Uiso calc U R 1
H H8B 0.610753 0.747073 0.35405 0.038 Uiso calc U R 1
C C9 0.8010(3) 0.7724(2) 0.44559(17) 0.0287(7) Uani d . . 1
H H9 0.875759 0.75113 0.401626 0.034 Uiso calc U R 1
C C10 0.8631(3) 0.7321(2) 0.54059(17) 0.0272(7) Uani d . . 1
C C11 0.7894(3) 0.8170(2) 0.60751(17) 0.0268(7) Uani d . . 1
C C12 0.7835(3) 0.9275(3) 0.55204(18) 0.0296(7) Uani d . . 1
C C13 0.7966(4) 0.9019(2) 0.45378(18) 0.0333(8) Uani d . . 1
H H13A 0.891115 0.935897 0.433995 0.04 Uiso calc U R 1
H H13B 0.707792 0.93329 0.415852 0.04 Uiso calc U R 1
C C14 0.7724(4) 1.0307(3) 0.58588(19) 0.0373(8) Uani d . . 1
H H14A 0.772348 1.095496 0.547379 0.045 Uiso calc U R 1
H H14B 0.7645 1.040456 0.648787 0.045 Uiso calc U R 1
C C15 0.8923(3) 0.8332(3) 0.69612(17) 0.0322(8) Uani d . . 1
H H15A 0.991403 0.86386 0.682624 0.048 Uiso calc U R 1
H H15B 0.90744 0.759541 0.726887 0.048 Uiso calc U R 1
H H15C 0.843575 0.886619 0.73534 0.048 Uiso calc U R 1
C C16 0.6315(3) 0.7816(2) 0.63327(17) 0.0282(7) Uani d . . 1
C C17 0.6151(4) 0.6885(2) 0.69077(18) 0.0307(7) Uani d . . 1
H H17 0.702081 0.64315 0.709131 0.037 Uiso calc U R 1
C C18 0.4775(4) 0.6610(2) 0.72129(18) 0.0321(8) Uani d . . 1
H H18 0.470869 0.59759 0.760615 0.038 Uiso calc U R 1
C C19 0.3487(4) 0.7241(3) 0.69566(18) 0.0332(8) Uani d . . 1
H H19 0.253418 0.705282 0.717316 0.04 Uiso calc U R 1
C C20 0.3605(4) 0.8156(3) 0.63769(18) 0.0311(7) Uani d . . 1
H H20 0.272296 0.859297 0.618473 0.037 Uiso calc U R 1
C C21 0.4996(3) 0.8436(2) 0.60773(17) 0.0297(7) Uani d . . 1
H H21 0.50548 0.907122 0.568472 0.036 Uiso calc U R 1
O O1 1.0226(2) 0.75915(18) 0.55279(12) 0.0328(5) Uani d . . 1
H H1 1.070441 0.71697 0.519432 0.049 Uiso calc U R 1

loop_
_atom_site_aniso_label
_atom_site_aniso_U_11
_atom_site_aniso_U_22
_atom_site_aniso_U_33
_atom_site_aniso_U_12
_atom_site_aniso_U_13
_atom_site_aniso_U_23
C1 0.039(2) 0.0231(17) 0.0296(15) 0.0047(14) 0.0029(13) -0.0001(13)
C2 0.0348(19) 0.0249(18) 0.0344(15) 0.0012(14) 0.0016(13) 0.0019(13)
C3 0.046(2) 0.0278(19) 0.0358(16) 0.0104(15) 0.0073(15) 0.0042(14)
C4 0.049(2) 0.0256(18) 0.0413(18) -0.0007(15) 0.0152(16) -0.0029(14)
C5 0.046(2) 0.0247(18) 0.0375(17) -0.0053(15) 0.0089(14) -0.0065(14)
C6 0.0330(19) 0.0240(18) 0.0337(16) 0.0036(13) 0.0062(13) -0.0040(13)
C7 0.0353(19) 0.0292(19) 0.0320(15) -0.0012(14) -0.0002(13) -0.0049(13)
C8 0.035(2) 0.0271(18) 0.0306(16) 0.0016(14) -0.0032(13) -0.0013(12)
C9 0.0368(19) 0.0210(16) 0.0280(15) -0.0002(13) 0.0008(13) -0.0005(12)
C10 0.0271(19) 0.0238(17) 0.0295(15) -0.0024(13) -0.0034(12) -0.0007(12)
C11 0.0367(19) 0.0179(16) 0.0252(14) -0.0011(13) -0.0005(12) -0.0002(12)
C12 0.0310(19) 0.0228(17) 0.0343(15) -0.0010(13) -0.0010(13) -0.0013(13)
C13 0.040(2) 0.0242(18) 0.0351(16) 0.0034(14) -0.0012(14) 0.0018(13)
C14 0.053(2) 0.0226(18) 0.0354(17) -0.0031(15) 0.0000(14) 0.0027(13)
C15 0.037(2) 0.0267(18) 0.0313(15) -0.0002(14) -0.0030(13) -0.0006(12)
C16 0.037(2) 0.0248(17) 0.0222(14) 0.0024(14) -0.0011(12) -0.0038(12)
C17 0.039(2) 0.0239(17) 0.0287(15) 0.0064(14) 0.0017(13) -0.0004(13)
C18 0.041(2) 0.0230(18) 0.0317(15) -0.0005(14) 0.0013(14) 0.0021(12)
C19 0.037(2) 0.0319(19) 0.0302(16) -0.0053(15) 0.0005(13) -0.0047(14)
C20 0.034(2) 0.0269(18) 0.0311(15) 0.0040(14) -0.0016(13) -0.0041(13)
C21 0.038(2) 0.0211(17) 0.0291(15) -0.0011(14) -0.0023(13) -0.0004(12)
O1 0.0317(13) 0.0290(13) 0.0374(12) -0.0008(10) 0.0024(9) -0.0024(9)

loop_
_atom_type_symbol
_atom_type_description
_atom_type_scat_dispersion_real
_atom_type_scat_dispersion_imag
_atom_type_scat_source
C C 0.0033 0.0016 'International Tables Vol C Tables 4.2.6.8 and 6.1.1.4'
H H 0.0000 0.0000 'International Tables Vol C Tables 4.2.6.8 and 6.1.1.4'
O O 0.0106 0.0060 'International Tables Vol C Tables 4.2.6.8 and 6.1.1.4'

loop_
_geom_angle_atom_site_label_1
_geom_angle_atom_site_label_2
_geom_angle_atom_site_label_3
_geom_angle
C2 C1 C6 118.8(3)
C2 C1 C10 119.8(3)
C6 C1 C10 121.4(2)
C3 C2 C1 121.6(3)
C3 C2 H2 119.2
C1 C2 H2 119.2
C4 C3 C2 119.1(3)
C4 C3 H3 120.4
C2 C3 H3 120.4
C5 C4 C3 120.3(3)
C5 C4 H4 119.9
C3 C4 H4 119.9
C4 C5 C6 121.3(3)
C4 C5 H5 119.4
C6 C5 H5 119.4
C5 C6 C1 118.7(3)
C5 C6 C7 119.8(3)
C1 C6 C7 121.3(3)
C8 C7 C6 113.4(2)
C8 C7 H7A 108.9
C6 C7 H7A 108.9
C8 C7 H7B 108.9
C6 C7 H7B 108.9
H7A C7 H7B 107.7
C7 C8 C9 110.4(2)
C7 C8 H8A 109.6
C9 C8 H8A 109.6
C7 C8 H8B 109.6
C9 C8 H8B 109.6
H8A C8 H8B 108.1
C8 C9 C13 114.0(2)
C8 C9 C10 112.0(2)
C13 C9 C10 104.0(2)
C8 C9 H9 108.9
C13 C9 H9 108.9
C10 C9 H9 108.9
O1 C10 C1 109.4(2)
O1 C10 C9 107.9(2)
C1 C10 C9 113.6(2)
O1 C10 C11 103.6(2)
C1 C10 C11 117.0(2)
C9 C10 C11 104.6(2)
C16 C11 C12 112.2(2)
C16 C11 C15 107.1(2)
C12 C11 C15 110.0(2)
C16 C11 C10 114.8(2)
C12 C11 C10 100.8(2)
C15 C11 C10 111.8(2)
C14 C12 C13 124.6(3)
C14 C12 C11 124.8(3)
C13 C12 C11 110.5(2)
C12 C13 C9 106.3(2)
C12 C13 H13A 110.5
C9 C13 H13A 110.5
C12 C13 H13B 110.5
C9 C13 H13B 110.5
H13A C13 H13B 108.7
C12 C14 H14A 120.0
C12 C14 H14B 120.0
H14A C14 H14B 120.0
C11 C15 H15A 109.5
C11 C15 H15B 109.5
H15A C15 H15B 109.5
C11 C15 H15C 109.5
H15A C15 H15C 109.5
H15B C15 H15C 109.5
C21 C16 C17 116.3(3)
C21 C16 C11 122.9(3)
C17 C16 C11 120.7(3)
C18 C17 C16 122.0(3)
C18 C17 H17 119.0
C16 C17 H17 119.0
C17 C18 C19 120.7(3)
C17 C18 H18 119.6
C19 C18 H18 119.6
C18 C19 C20 118.7(3)
C18 C19 H19 120.6
C20 C19 H19 120.6
C21 C20 C19 120.3(3)
C21 C20 H20 119.8
C19 C20 H20 119.8
C20 C21 C16 122.0(3)
C20 C21 H21 119.0
C16 C21 H21 119.0
C10 O1 H1 109.5

loop_
_geom_bond_atom_site_label_1
_geom_bond_atom_site_label_2
_geom_bond_distance
C1 C2 1.389(4)
C1 C6 1.402(4)
C1 C10 1.507(4)
C2 C3 1.383(4)
C2 H2 0.95
C3 C4 1.376(4)
C3 H3 0.95
C4 C5 1.372(4)
C4 H4 0.95
C5 C6 1.393(4)
C5 H5 0.95
C6 C7 1.506(4)
C7 C8 1.505(4)
C7 H7A 0.99
C7 H7B 0.99
C8 C9 1.522(4)
C8 H8A 0.99
C8 H8B 0.99
C9 C13 1.522(4)
C9 C10 1.538(4)
C9 H9 1.0
C10 O1 1.431(3)
C10 C11 1.586(4)
C11 C16 1.531(4)
C11 C12 1.533(4)
C11 C15 1.537(4)
C12 C14 1.317(4)
C12 C13 1.505(4)
C13 H13A 0.99
C13 H13B 0.99
C14 H14A 0.95
C14 H14B 0.95
C15 H15A 0.98
C15 H15B 0.98
C15 H15C 0.98
C16 C21 1.390(4)
C16 C17 1.401(4)
C17 C18 1.369(4)
C17 H17 0.95
C18 C19 1.376(4)
C18 H18 0.95
C19 C20 1.385(4)
C19 H19 0.95
C20 C21 1.379(4)
C20 H20 0.95
C21 H21 0.95
O1 H1 0.84
